data_4511025
loop_
_publ_author_name
'Weyna, David R.'
'Shattock, Tanise'
'Vishweshwar, Peddy'
'Zaworotko, Michael J.'

_publ_section_title
;
 Synthesis and Structural Characterization of Cocrystals and
 Pharmaceutical Cocrystals: Mechanochemistry vs Slow Evaporation from
 Solution
;
_journal_issue 2
_journal_name_full 'Crystal Growth &amp; Design'
_journal_page_first 1106
_journal_paper_doi 10.1021/cg800936d
_journal_volume 9
_journal_year 2009
_chemical_formula_moiety '3(C12 H12 N2), 2(C9 H6 O6)'
_chemical_formula_sum 'C54 H48 N6 O12'
_chemical_formula_weight 972.98
_chemical_name_common
;
2:3 co-crystal Form I of Trimesic acid and 1,2-bis(4-pyridyl)ethane
;
_chemical_name_systematic
; 
 2:3 co-crystal Form I of 
 Benzene-1,3,5-tricarboxylic acid and 1,2-bis(4-pyridyl)ethane 
;
_space_group_IT_number 61
_symmetry_cell_setting orthorhombic
_symmetry_space_group_name_Hall '-P 2ac 2ab'
_symmetry_space_group_name_H-M 'P b c a'
_atom_sites_solution_hydrogens geom
_atom_sites_solution_primary direct
_atom_sites_solution_secondary difmap
_audit_creation_method SHELXL-97
_cell_angle_alpha 90.00
_cell_angle_beta 90.00
_cell_angle_gamma 90.00
_cell_formula_units_Z 8
_cell_length_a 19.270(3)
_cell_length_b 19.906(3)
_cell_length_c 25.249(3)
_cell_measurement_temperature 100(2)
_cell_volume 9685(2)
_computing_cell_refinement 'Bruker SMART'
_computing_data_collection 'Bruker SMART'
_computing_data_reduction 'Bruker SAINT'
_computing_molecular_graphics 'Bruker SHELXTL'
_computing_publication_material 'Bruker SHELXTL'
_computing_structure_refinement 'SHELXL-97 (Sheldrick, 1997)'
_computing_structure_solution 'SHELXS-97 (Sheldrick, 1990)'
_diffrn_ambient_temperature 100(2)
_diffrn_measured_fraction_theta_full 1.000
_diffrn_measured_fraction_theta_max 1.000
_diffrn_measurement_device_type 'CCD area detector'
_diffrn_measurement_method 'phi and omega scans'
_diffrn_radiation_monochromator graphite
_diffrn_radiation_source 'fine-focus sealed tube'
_diffrn_radiation_type MoK\a
_diffrn_radiation_wavelength 0.71073
_diffrn_reflns_av_R_equivalents 0.0796
_diffrn_reflns_av_sigmaI/netI 0.0741
_diffrn_reflns_limit_h_max 19
_diffrn_reflns_limit_h_min -22
_diffrn_reflns_limit_k_max 23
_diffrn_reflns_limit_k_min -22
_diffrn_reflns_limit_l_max 29
_diffrn_reflns_limit_l_min -13
_diffrn_reflns_number 32846
_diffrn_reflns_theta_full 24.71
_diffrn_reflns_theta_max 24.71
_diffrn_reflns_theta_min 1.61
_exptl_absorpt_coefficient_mu 0.096
_exptl_absorpt_correction_T_max 0.990
_exptl_absorpt_correction_T_min 0.966
_exptl_absorpt_correction_type SADABS
_exptl_crystal_colour colorless
_exptl_crystal_density_diffrn 1.335
_exptl_crystal_density_meas ?
_exptl_crystal_density_method 'not measured'
_exptl_crystal_description block
_exptl_crystal_F_000 4080
_exptl_crystal_preparation 'Dimethyl sulfoxide (DMSO)'
_exptl_crystal_size_max 0.40
_exptl_crystal_size_mid 0.30
_exptl_crystal_size_min 0.10
_refine_diff_density_max 0.299
_refine_diff_density_min -0.248
_refine_diff_density_rms 0.056
_refine_ls_extinction_method none
_refine_ls_goodness_of_fit_ref 1.062
_refine_ls_hydrogen_treatment mixed
_refine_ls_matrix_type full
_refine_ls_number_parameters 650
_refine_ls_number_reflns 8249
_refine_ls_number_restraints 0
_refine_ls_restrained_S_all 1.062
_refine_ls_R_factor_all 0.0915
_refine_ls_R_factor_gt 0.0557
_refine_ls_shift/su_max 0.000
_refine_ls_shift/su_mean 0.000
_refine_ls_structure_factor_coef Fsqd
_refine_ls_weighting_details 'calc w=1/[\s^2^(Fo^2^)+(0.0568P)^2^+2.7364P] where P=(Fo^2^+2Fc^2^)/3'
_refine_ls_weighting_scheme calc
_refine_ls_wR_factor_gt 0.1262
_refine_ls_wR_factor_ref 0.1548
_reflns_number_gt 5709
_reflns_number_total 8249
_reflns_threshold_expression >2sigma(I)
_cod_data_source_file cg800936d_si_009.cif
_cod_data_source_block ts503c
_cod_depositor_comments
;
The following automatic conversions were performed:

'_symmetry_cell_setting' value 'Orthorhombic' changed to
'orthorhombic' according to
/usr/data/users/saulius/automatic-downloads/retrospective/ACS/lib/dictionaries/cif_core.dic
dictionary named 'cif_core.dic' version 2.4.2 from 2011-04-26.

Automatic conversion script
Id: cif_fix_values 2281 2013-09-26 08:29:07Z andrius 

The following automatic conversions were performed:

'_exptl_crystal_density_meas' value 'not measured' was changed to '?'
- the value is perceived as not measured.

Automatic conversion script
Id: cif_fix_values 3008 2015-01-20 13:52:24Z robertas 
;
_cod_original_sg_symbol_H-M Pbca
_cod_database_code 4511025

loop_
_symmetry_equiv_pos_as_xyz
'x, y, z'
'-x+1/2, -y, z+1/2'
'-x, y+1/2, -z+1/2'
'x+1/2, -y+1/2, -z'
'-x, -y, -z'
'x-1/2, y, -z-1/2'
'x, -y-1/2, z-1/2'
'-x-1/2, y-1/2, z'

loop_
_atom_site_label
_atom_site_type_symbol
_atom_site_fract_x
_atom_site_fract_y
_atom_site_fract_z
_atom_site_U_iso_or_equiv
_atom_site_adp_type
_atom_site_occupancy
_atom_site_symmetry_multiplicity
_atom_site_calc_flag
_atom_site_refinement_flags
O1 O 0.53765(12) 0.08494(11) 0.32692(8) 0.0348(6) Uani 1 1 d .
O2 O 0.54003(10) 0.09775(10) 0.41514(7) 0.0271(5) Uani 1 1 d .
H2O H 0.5366 0.0493 0.4166 0.033 Uiso 1 1 d R
O3 O 0.62351(11) 0.30507(10) 0.49458(7) 0.0277(5) Uani 1 1 d .
H3O H 0.6298 0.3413 0.5206 0.033 Uiso 1 1 d R
O4 O 0.63865(11) 0.39764(11) 0.44499(8) 0.0322(6) Uani 1 1 d .
O5 O 0.64397(11) 0.36953(11) 0.24814(8) 0.0321(5) Uani 1 1 d .
H5O H 0.6551 0.3804 0.2093 0.039 Uiso 1 1 d R
O6 O 0.62617(15) 0.26766(13) 0.21413(8) 0.0589(8) Uani 1 1 d .
C1 C 0.57302(14) 0.19017(14) 0.36238(11) 0.0193(7) Uani 1 1 d .
C2 C 0.58561(14) 0.22953(15) 0.40700(11) 0.0207(7) Uani 1 1 d .
H2 H 0.5766 0.2118 0.4413 0.025 Uiso 1 1 calc R
C3 C 0.61128(15) 0.29457(15) 0.40182(11) 0.0208(7) Uani 1 1 d .
C4 C 0.62411(15) 0.32078(15) 0.35153(11) 0.0227(7) Uani 1 1 d .
H4 H 0.6409 0.3654 0.3478 0.027 Uiso 1 1 calc R
C5 C 0.61233(16) 0.28146(16) 0.30657(11) 0.0248(7) Uani 1 1 d .
C6 C 0.58672(15) 0.21656(15) 0.31237(11) 0.0245(7) Uani 1 1 d .
H6 H 0.5785 0.1899 0.2818 0.029 Uiso 1 1 calc R
C7 C 0.54799(15) 0.11910(15) 0.36592(11) 0.0233(7) Uani 1 1 d .
C8 C 0.62593(15) 0.33825(15) 0.44928(11) 0.0211(7) Uani 1 1 d .
C9 C 0.62825(18) 0.30535(17) 0.25176(12) 0.0327(8) Uani 1 1 d .
O11 O 0.94697(11) 0.10535(10) 0.55054(8) 0.0314(6) Uani 1 1 d .
O12 O 0.96249(10) 0.11151(10) 0.63845(7) 0.0238(5) Uani 1 1 d .
H12O H 0.9865 0.0545 0.6366 0.029 Uiso 1 1 d R
O13 O 0.87434(11) 0.30079(10) 0.74060(8) 0.0311(5) Uani 1 1 d .
O14 O 0.83523(11) 0.39205(10) 0.69811(7) 0.0262(5) Uani 1 1 d .
H14O H 0.8236 0.4093 0.7343 0.031 Uiso 1 1 d R
O15 O 0.80622(11) 0.38605(10) 0.50198(7) 0.0275(5) Uani 1 1 d .
O16 O 0.80788(10) 0.28361(10) 0.46409(7) 0.0234(5) Uani 1 1 d .
H16O H 0.8047 0.3101 0.4311 0.107(17) Uiso 1 1 d R
C11 C 0.90601(14) 0.20171(15) 0.59637(10) 0.0183(7) Uani 1 1 d .
C12 C 0.90073(15) 0.23607(14) 0.64424(11) 0.0192(7) Uani 1 1 d .
H12 H 0.9198 0.2168 0.6755 0.023 Uiso 1 1 calc R
C13 C 0.86803(15) 0.29802(14) 0.64692(10) 0.0188(7) Uani 1 1 d .
C14 C 0.84045(15) 0.32689(15) 0.60098(10) 0.0206(7) Uani 1 1 d .
H14 H 0.8187 0.3697 0.6025 0.025 Uiso 1 1 calc R
C15 C 0.84493(14) 0.29268(14) 0.55301(10) 0.0182(7) Uani 1 1 d .
C16 C 0.87755(14) 0.23052(14) 0.55086(11) 0.0195(7) Uani 1 1 d .
H16 H 0.8805 0.2073 0.5180 0.023 Uiso 1 1 calc R
C17 C 0.94109(15) 0.13450(15) 0.59281(11) 0.0215(7) Uani 1 1 d .
C18 C 0.86015(15) 0.33050(15) 0.69998(11) 0.0211(7) Uani 1 1 d .
C19 C 0.81705(14) 0.32608(16) 0.50410(11) 0.0203(7) Uani 1 1 d .
N21 N 0.99148(12) 0.00849(12) 0.36792(10) 0.0234(6) Uani 1 1 d .
N22 N 0.97744(12) 0.46819(12) 0.41737(9) 0.0232(6) Uani 1 1 d .
C21 C 0.98134(15) 0.03555(16) 0.41581(12) 0.0249(7) Uani 1 1 d .
H21 H 0.9848 0.0075 0.4461 0.030 Uiso 1 1 calc R
C22 C 0.96603(15) 0.10243(15) 0.42272(12) 0.0250(7) Uani 1 1 d .
H22 H 0.9592 0.1199 0.4573 0.030 Uiso 1 1 calc R
C23 C 0.96051(14) 0.14437(14) 0.37890(11) 0.0199(7) Uani 1 1 d .
C24 C 0.97093(14) 0.11586(15) 0.32923(11) 0.0225(7) Uani 1 1 d .
H24 H 0.9676 0.1426 0.2982 0.027 Uiso 1 1 calc R
C25 C 0.98610(15) 0.04837(16) 0.32556(11) 0.0240(7) Uani 1 1 d .
H25 H 0.9930 0.0294 0.2914 0.029 Uiso 1 1 calc R
C26 C 0.94690(15) 0.21801(15) 0.38519(12) 0.0247(7) Uani 1 1 d .
H26A H 0.9074 0.2246 0.4098 0.030 Uiso 1 1 calc R
H26B H 0.9338 0.2373 0.3505 0.030 Uiso 1 1 calc R
C27 C 1.01076(17) 0.25544(16) 0.40667(14) 0.0374(9) Uani 1 1 d .
H27A H 1.0226 0.2375 0.4421 0.045 Uiso 1 1 calc R
H27B H 1.0508 0.2471 0.3830 0.045 Uiso 1 1 calc R
C28 C 0.99866(15) 0.32969(16) 0.41080(13) 0.0303(8) Uani 1 1 d .
C29 C 0.98237(16) 0.36063(16) 0.45870(13) 0.0291(8) Uani 1 1 d .
H29 H 0.9785 0.3347 0.4901 0.035 Uiso 1 1 calc R
C30 C 0.97187(15) 0.42933(15) 0.46019(12) 0.0267(7) Uani 1 1 d .
H30 H 0.9602 0.4497 0.4930 0.032 Uiso 1 1 calc R
C31 C 0.99268(15) 0.43823(16) 0.37137(12) 0.0261(7) Uani 1 1 d .
H31 H 0.9966 0.4653 0.3405 0.031 Uiso 1 1 calc R
C32 C 1.00283(16) 0.37060(16) 0.36660(13) 0.0293(8) Uani 1 1 d .
H32 H 1.0128 0.3516 0.3329 0.035 Uiso 1 1 calc R
N41 N 0.65107(12) 0.38260(13) 0.57586(9) 0.0244(6) Uani 1 1 d .
N42 N 0.69516(12) 0.65282(12) 0.87386(9) 0.0214(6) Uani 1 1 d .
C41 C 0.65607(15) 0.36229(16) 0.62612(11) 0.0256(7) Uani 1 1 d .
H41 H 0.6505 0.3158 0.6335 0.031 Uiso 1 1 calc R
C42 C 0.66887(15) 0.40513(16) 0.66768(11) 0.0258(7) Uani 1 1 d .
H42 H 0.6719 0.3881 0.7028 0.031 Uiso 1 1 calc R
C43 C 0.67738(14) 0.47318(16) 0.65827(11) 0.0222(7) Uani 1 1 d .
C44 C 0.67107(15) 0.49443(16) 0.60599(11) 0.0248(7) Uani 1 1 d .
H44 H 0.6756 0.5407 0.5975 0.030 Uiso 1 1 calc R
C45 C 0.65825(15) 0.44823(16) 0.56674(11) 0.0255(7) Uani 1 1 d .
H45 H 0.6543 0.4638 0.5313 0.031 Uiso 1 1 calc R
C46 C 0.69275(15) 0.52205(16) 0.70220(11) 0.0257(7) Uani 1 1 d .
H46A H 0.7046 0.5661 0.6865 0.031 Uiso 1 1 calc R
H46B H 0.7339 0.5061 0.7220 0.031 Uiso 1 1 calc R
C47 C 0.63241(15) 0.53152(15) 0.74114(11) 0.0233(7) Uani 1 1 d .
H47A H 0.5930 0.5532 0.7227 0.028 Uiso 1 1 calc R
H47B H 0.6167 0.4871 0.7541 0.028 Uiso 1 1 calc R
C48 C 0.65431(14) 0.57422(15) 0.78724(11) 0.0212(7) Uani 1 1 d .
C49 C 0.66797(15) 0.54624(15) 0.83635(11) 0.0218(7) Uani 1 1 d .
H49 H 0.6634 0.4991 0.8413 0.026 Uiso 1 1 calc R
C50 C 0.68822(15) 0.58638(15) 0.87832(11) 0.0230(7) Uani 1 1 d .
H50 H 0.6975 0.5659 0.9115 0.028 Uiso 1 1 calc R
C51 C 0.68248(15) 0.68039(15) 0.82608(11) 0.0242(7) Uani 1 1 d .
H51 H 0.6872 0.7276 0.8222 0.029 Uiso 1 1 calc R
C52 C 0.66298(15) 0.64325(15) 0.78268(11) 0.0234(7) Uani 1 1 d .
H52 H 0.6554 0.6648 0.7496 0.028 Uiso 1 1 calc R
N61 N 0.16968(13) 0.39743(13) 0.35137(9) 0.0267(6) Uani 1 1 d .
N62 N 0.29588(12) 0.42223(12) 0.70526(9) 0.0223(6) Uani 1 1 d .
C61 C 0.18787(16) 0.34575(17) 0.38227(12) 0.0293(8) Uani 1 1 d .
H61 H 0.1953 0.3032 0.3662 0.035 Uiso 1 1 calc R
C62 C 0.19630(15) 0.35118(16) 0.43614(11) 0.0266(7) Uani 1 1 d .
H62 H 0.2093 0.3131 0.4565 0.032 Uiso 1 1 calc R
C63 C 0.18572(15) 0.41264(15) 0.46048(11) 0.0227(7) Uani 1 1 d .
C64 C 0.16643(15) 0.46611(16) 0.42855(11) 0.0237(7) Uani 1 1 d .
H64 H 0.1584 0.5092 0.4436 0.028 Uiso 1 1 calc R
C65 C 0.15902(15) 0.45635(16) 0.37480(11) 0.0243(7) Uani 1 1 d .
H65 H 0.1457 0.4935 0.3535 0.029 Uiso 1 1 calc R
C66 C 0.19636(16) 0.42145(17) 0.51907(11) 0.0291(8) Uani 1 1 d .
H66A H 0.1632 0.3923 0.5383 0.035 Uiso 1 1 calc R
H66B H 0.1862 0.4686 0.5288 0.035 Uiso 1 1 calc R
C67 C 0.27041(16) 0.40410(18) 0.53663(11) 0.0311(8) Uani 1 1 d .
H67A H 0.2812 0.3574 0.5261 0.037 Uiso 1 1 calc R
H67B H 0.3036 0.4342 0.5184 0.037 Uiso 1 1 calc R
C68 C 0.27941(15) 0.41114(16) 0.59574(11) 0.0231(7) Uani 1 1 d .
C69 C 0.25455(15) 0.36166(16) 0.62979(11) 0.0260(7) Uani 1 1 d .
H69 H 0.2315 0.3232 0.6162 0.031 Uiso 1 1 calc R
C70 C 0.26382(15) 0.36938(15) 0.68356(12) 0.0242(7) Uani 1 1 d .
H70 H 0.2465 0.3354 0.7064 0.029 Uiso 1 1 calc R
C71 C 0.31879(15) 0.47000(15) 0.67262(11) 0.0226(7) Uani 1 1 d .
H71 H 0.3409 0.5083 0.6874 0.027 Uiso 1 1 calc R
C72 C 0.31188(15) 0.46635(15) 0.61809(11) 0.0231(7) Uani 1 1 d .
H72 H 0.3292 0.5014 0.5962 0.028 Uiso 1 1 calc R

loop_
_atom_site_aniso_label
_atom_site_aniso_U_11
_atom_site_aniso_U_22
_atom_site_aniso_U_33
_atom_site_aniso_U_23
_atom_site_aniso_U_13
_atom_site_aniso_U_12
O1 0.0586(16) 0.0246(13) 0.0214(12) -0.0037(10) -0.0008(11) -0.0072(11)
O2 0.0386(13) 0.0173(12) 0.0255(12) 0.0016(9) 0.0006(9) -0.0057(10)
O3 0.0437(14) 0.0236(12) 0.0159(11) -0.0014(9) 0.0014(9) -0.0061(10)
O4 0.0491(15) 0.0229(14) 0.0245(12) 0.0018(10) 0.0010(10) -0.0096(11)
O5 0.0495(15) 0.0271(13) 0.0197(12) 0.0037(10) 0.0009(10) -0.0098(11)
O6 0.118(3) 0.0391(17) 0.0196(13) -0.0065(12) 0.0135(14) -0.0299(16)
C1 0.0194(16) 0.0170(17) 0.0214(16) 0.0003(13) 0.0008(12) 0.0015(13)
C2 0.0203(16) 0.0252(18) 0.0168(16) 0.0037(13) 0.0022(12) 0.0038(13)
C3 0.0207(17) 0.0211(18) 0.0205(16) -0.0012(13) 0.0007(12) -0.0005(13)
C4 0.0275(17) 0.0205(18) 0.0200(16) 0.0013(13) -0.0001(13) -0.0010(14)
C5 0.0317(19) 0.0240(18) 0.0188(16) 0.0004(14) 0.0005(13) -0.0012(14)
C6 0.0299(18) 0.0250(19) 0.0186(16) -0.0025(14) -0.0021(13) 0.0027(14)
C7 0.0260(18) 0.0245(18) 0.0193(17) -0.0006(14) 0.0034(13) 0.0011(14)
C8 0.0252(17) 0.0201(18) 0.0178(16) 0.0023(13) 0.0040(13) -0.0005(14)
C9 0.047(2) 0.029(2) 0.0226(18) -0.0003(16) -0.0008(15) -0.0072(17)
O11 0.0518(15) 0.0250(13) 0.0174(12) -0.0033(10) 0.0007(10) 0.0109(11)
O12 0.0320(12) 0.0199(12) 0.0195(11) 0.0022(9) -0.0042(9) 0.0057(10)
O13 0.0490(15) 0.0260(13) 0.0184(12) 0.0003(10) -0.0021(10) 0.0076(11)
O14 0.0391(13) 0.0214(12) 0.0181(11) -0.0004(9) 0.0024(9) 0.0048(10)
O15 0.0411(14) 0.0215(13) 0.0197(11) 0.0000(9) -0.0022(9) 0.0086(11)
O16 0.0335(13) 0.0205(12) 0.0161(11) -0.0009(9) -0.0018(9) 0.0022(10)
C11 0.0204(16) 0.0194(17) 0.0151(15) 0.0024(12) 0.0021(12) -0.0015(13)
C12 0.0236(16) 0.0168(17) 0.0172(15) 0.0032(12) 0.0007(12) -0.0022(13)
C13 0.0221(16) 0.0169(17) 0.0174(15) 0.0006(12) 0.0012(12) -0.0021(13)
C14 0.0244(17) 0.0181(17) 0.0193(16) 0.0028(13) 0.0037(12) 0.0017(13)
C15 0.0217(16) 0.0175(16) 0.0153(15) 0.0010(12) 0.0005(12) 0.0006(13)
C16 0.0224(16) 0.0202(17) 0.0158(15) -0.0014(13) 0.0034(12) -0.0020(13)
C17 0.0218(17) 0.0191(17) 0.0235(17) 0.0033(14) 0.0030(13) -0.0004(13)
C18 0.0272(18) 0.0173(17) 0.0189(16) -0.0005(13) -0.0006(13) -0.0001(14)
C19 0.0179(16) 0.0254(19) 0.0176(16) 0.0011(13) 0.0010(12) 0.0009(14)
N21 0.0219(14) 0.0205(15) 0.0277(15) -0.0029(12) -0.0016(11) 0.0046(11)
N22 0.0222(14) 0.0207(15) 0.0268(15) 0.0005(12) -0.0029(11) 0.0005(11)
C21 0.0244(18) 0.0255(19) 0.0248(17) 0.0042(14) -0.0030(13) 0.0020(14)
C22 0.0246(17) 0.0253(19) 0.0251(17) -0.0041(14) -0.0007(13) 0.0011(14)
C23 0.0145(15) 0.0186(17) 0.0266(17) -0.0005(13) -0.0016(12) 0.0009(13)
C24 0.0187(16) 0.0229(18) 0.0260(17) 0.0049(14) -0.0010(13) 0.0011(13)
C25 0.0229(17) 0.0284(19) 0.0208(16) -0.0013(14) 0.0016(13) 0.0006(14)
C26 0.0244(17) 0.0228(18) 0.0269(17) 0.0001(14) -0.0013(13) 0.0041(14)
C27 0.034(2) 0.022(2) 0.057(2) -0.0052(17) -0.0154(17) 0.0059(15)
C28 0.0163(16) 0.025(2) 0.050(2) -0.0042(16) -0.0121(15) 0.0009(14)
C29 0.0271(18) 0.025(2) 0.0350(19) 0.0065(15) -0.0075(14) -0.0022(15)
C30 0.0268(18) 0.0239(19) 0.0293(18) -0.0039(15) -0.0051(14) 0.0006(14)
C31 0.0246(18) 0.028(2) 0.0257(18) 0.0004(15) -0.0024(13) 0.0017(14)
C32 0.0244(18) 0.026(2) 0.038(2) -0.0055(16) -0.0018(15) 0.0033(15)
N41 0.0209(14) 0.0322(17) 0.0201(14) -0.0030(12) 0.0007(11) -0.0039(12)
N42 0.0233(14) 0.0232(15) 0.0177(13) -0.0002(11) 0.0013(10) 0.0045(11)
C41 0.0245(17) 0.0265(19) 0.0257(18) -0.0019(14) -0.0014(13) -0.0015(14)
C42 0.0243(18) 0.037(2) 0.0162(16) 0.0029(14) 0.0001(12) -0.0016(15)
C43 0.0153(16) 0.0305(19) 0.0209(16) -0.0026(14) 0.0026(12) -0.0002(14)
C44 0.0234(17) 0.0264(19) 0.0247(17) -0.0022(14) 0.0015(13) -0.0043(14)
C45 0.0300(19) 0.028(2) 0.0185(16) 0.0024(14) 0.0011(13) -0.0047(15)
C46 0.0259(18) 0.032(2) 0.0187(16) -0.0032(14) 0.0016(13) -0.0025(15)
C47 0.0238(17) 0.0266(18) 0.0197(16) -0.0050(14) 0.0010(13) 0.0003(14)
C48 0.0168(16) 0.0278(19) 0.0189(16) -0.0035(13) 0.0025(12) 0.0021(13)
C49 0.0239(17) 0.0205(17) 0.0211(16) -0.0010(13) 0.0012(12) 0.0024(13)
C50 0.0243(17) 0.0264(19) 0.0183(16) 0.0035(14) 0.0046(13) 0.0075(14)
C51 0.0300(18) 0.0202(18) 0.0225(17) 0.0014(14) 0.0073(13) 0.0028(14)
C52 0.0302(18) 0.0244(19) 0.0157(16) 0.0021(13) 0.0017(13) 0.0031(14)
N61 0.0295(15) 0.0293(17) 0.0212(14) -0.0004(12) 0.0011(11) -0.0097(13)
N62 0.0258(15) 0.0220(15) 0.0190(13) 0.0031(11) -0.0043(11) 0.0007(12)
C61 0.036(2) 0.0269(19) 0.0252(18) -0.0078(15) 0.0023(14) -0.0082(15)
C62 0.0325(19) 0.0256(19) 0.0218(17) -0.0003(14) -0.0029(14) -0.0005(15)
C63 0.0202(17) 0.0292(19) 0.0187(16) -0.0033(14) 0.0007(12) -0.0028(14)
C64 0.0234(17) 0.0231(18) 0.0244(17) -0.0057(14) 0.0009(13) 0.0004(14)
C65 0.0216(17) 0.0285(19) 0.0228(17) 0.0002(14) -0.0039(13) -0.0050(14)
C66 0.0307(19) 0.035(2) 0.0222(17) -0.0037(15) -0.0023(14) 0.0057(15)
C67 0.0286(19) 0.045(2) 0.0201(17) 0.0019(15) 0.0011(13) -0.0028(16)
C68 0.0199(16) 0.032(2) 0.0172(16) 0.0012(14) -0.0017(12) 0.0032(14)
C69 0.0278(18) 0.0249(19) 0.0253(17) -0.0020(14) -0.0043(14) -0.0021(14)
C70 0.0249(17) 0.0208(18) 0.0268(17) 0.0070(14) -0.0022(13) -0.0018(14)
C71 0.0227(17) 0.0203(17) 0.0249(17) 0.0005(14) -0.0046(13) 0.0024(13)
C72 0.0218(17) 0.0242(18) 0.0235(17) 0.0071(14) 0.0017(13) 0.0037(14)

loop_
_atom_type_symbol
_atom_type_description
_atom_type_scat_dispersion_real
_atom_type_scat_dispersion_imag
_atom_type_scat_source
C C 0.0033 0.0016 'International Tables Vol C Tables 4.2.6.8 and 6.1.1.4'
H H 0.0000 0.0000 'International Tables Vol C Tables 4.2.6.8 and 6.1.1.4'
N N 0.0061 0.0033 'International Tables Vol C Tables 4.2.6.8 and 6.1.1.4'
O O 0.0106 0.0060 'International Tables Vol C Tables 4.2.6.8 and 6.1.1.4'

loop_
_geom_angle_atom_site_label_1
_geom_angle_atom_site_label_2
_geom_angle_atom_site_label_3
_geom_angle
C6 C1 C2 119.2(3)
C6 C1 C7 118.1(3)
C2 C1 C7 122.6(3)
C3 C2 C1 120.6(3)
C2 C3 C4 119.8(3)
C2 C3 C8 121.9(3)
C4 C3 C8 118.3(3)
C3 C4 C5 120.1(3)
C6 C5 C4 119.5(3)
C6 C5 C9 117.8(3)
C4 C5 C9 122.7(3)
C5 C6 C1 120.9(3)
O1 C7 O2 124.3(3)
O1 C7 C1 122.3(3)
O2 C7 C1 113.4(2)
O4 C8 O3 124.9(3)
O4 C8 C3 122.0(3)
O3 C8 C3 113.2(3)
O6 C9 O5 123.7(3)
O6 C9 C5 121.5(3)
O5 C9 C5 114.8(3)
C12 C11 C16 118.9(3)
C12 C11 C17 121.5(2)
C16 C11 C17 119.6(2)
C13 C12 C11 120.8(3)
C12 C13 C14 119.8(3)
C12 C13 C18 118.3(3)
C14 C13 C18 121.8(3)
C15 C14 C13 119.8(3)
C16 C15 C14 119.9(3)
C16 C15 C19 121.6(2)
C14 C15 C19 118.5(3)
C15 C16 C11 120.8(3)
O11 C17 O12 125.1(3)
O11 C17 C11 121.2(3)
O12 C17 C11 113.7(2)
O13 C18 O14 124.4(3)
O13 C18 C13 121.5(3)
O14 C18 C13 114.0(2)
O15 C19 O16 124.7(3)
O15 C19 C15 122.2(3)
O16 C19 C15 113.0(3)
C25 N21 C21 118.2(3)
C30 N22 C31 117.6(3)
N21 C21 C22 122.4(3)
C21 C22 C23 119.8(3)
C22 C23 C24 117.5(3)
C22 C23 C26 121.1(3)
C24 C23 C26 121.3(3)
C25 C24 C23 119.3(3)
N21 C25 C24 122.8(3)
C23 C26 C27 111.8(2)
C28 C27 C26 112.2(3)
C32 C28 C29 116.9(3)
C32 C28 C27 121.0(3)
C29 C28 C27 122.1(3)
C30 C29 C28 119.6(3)
N22 C30 C29 122.7(3)
N22 C31 C32 123.2(3)
C31 C32 C28 120.0(3)
C45 N41 C41 117.0(3)
C50 N42 C51 117.5(3)
N41 C41 C42 123.4(3)
C41 C42 C43 119.8(3)
C42 C43 C44 116.7(3)
C42 C43 C46 121.9(3)
C44 C43 C46 121.3(3)
C45 C44 C43 119.8(3)
N41 C45 C44 123.3(3)
C43 C46 C47 113.7(2)
C48 C47 C46 110.7(2)
C49 C48 C52 116.7(3)
C49 C48 C47 121.3(3)
C52 C48 C47 122.0(3)
C50 C49 C48 120.5(3)
N42 C50 C49 122.4(3)
N42 C51 C52 123.0(3)
C51 C52 C48 119.9(3)
C65 N61 C61 117.3(3)
C71 N62 C70 117.4(3)
N61 C61 C62 123.2(3)
C61 C62 C63 119.4(3)
C62 C63 C64 117.4(3)
C62 C63 C66 121.3(3)
C64 C63 C66 121.3(3)
C65 C64 C63 119.5(3)
N61 C65 C64 123.1(3)
C63 C66 C67 112.6(2)
C68 C67 C66 111.8(2)
C72 C68 C69 117.7(3)
C72 C68 C67 121.9(3)
C69 C68 C67 120.4(3)
C70 C69 C68 119.0(3)
N62 C70 C69 123.5(3)
N62 C71 C72 123.0(3)
C68 C72 C71 119.3(3)

loop_
_geom_bond_atom_site_label_1
_geom_bond_atom_site_label_2
_geom_bond_distance
O1 C7 1.213(3)
O2 C7 1.322(3)
O3 C8 1.322(3)
O4 C8 1.212(3)
O5 C9 1.316(4)
O6 C9 1.211(4)
C1 C6 1.393(4)
C1 C2 1.394(4)
C1 C7 1.497(4)
C2 C3 1.392(4)
C3 C4 1.395(4)
C3 C8 1.507(4)
C4 C5 1.398(4)
C5 C6 1.391(4)
C5 C9 1.495(4)
O11 C17 1.220(3)
O12 C17 1.307(3)
O13 C18 1.215(3)
O14 C18 1.317(3)
O15 C19 1.213(3)
O16 C19 1.329(3)
C11 C12 1.393(4)
C11 C16 1.397(4)
C11 C17 1.502(4)
C12 C13 1.387(4)
C13 C14 1.399(4)
C13 C18 1.495(4)
C14 C15 1.392(4)
C15 C16 1.389(4)
C15 C19 1.502(4)
N21 C25 1.336(4)
N21 C21 1.338(4)
N22 C30 1.334(4)
N22 C31 1.338(4)
C21 C22 1.375(4)
C22 C23 1.390(4)
C23 C24 1.391(4)
C23 C26 1.498(4)
C24 C25 1.378(4)
C26 C27 1.537(4)
C27 C28 1.500(4)
C28 C32 1.384(4)
C28 C29 1.393(4)
C29 C30 1.383(4)
C31 C32 1.366(4)
N41 C45 1.334(4)
N41 C41 1.335(4)
N42 C50 1.334(4)
N42 C51 1.348(4)
C41 C42 1.374(4)
C42 C43 1.385(4)
C43 C44 1.392(4)
C43 C46 1.505(4)
C44 C45 1.374(4)
C46 C47 1.534(4)
C47 C48 1.502(4)
C48 C49 1.385(4)
C48 C52 1.389(4)
C49 C50 1.383(4)
C51 C52 1.374(4)
N61 C65 1.330(4)
N61 C61 1.338(4)
N62 C71 1.334(4)
N62 C70 1.337(4)
C61 C62 1.374(4)
C62 C63 1.384(4)
C63 C64 1.386(4)
C63 C66 1.504(4)
C64 C65 1.378(4)
C66 C67 1.534(4)
C67 C68 1.509(4)
C68 C72 1.385(4)
C68 C69 1.392(4)
C69 C70 1.378(4)
C71 C72 1.385(4)

loop_
_geom_hbond_atom_site_label_D
_geom_hbond_atom_site_label_H
_geom_hbond_atom_site_label_A
_geom_hbond_distance_DH
_geom_hbond_distance_HA
_geom_hbond_distance_DA
_geom_hbond_angle_DHA
_geom_hbond_site_symmetry_A
O2 H2O N22 0.97 1.64 2.601(3) 174.3 8_755
O3 H3O N41 0.98 1.67 2.622(3) 161.6 .
O5 H5O N61 1.03 1.59 2.621(3) 178.1 6_656
O12 H12O N21 1.23 1.33 2.553(3) 175.5 5_756
O14 H14O N62 1.00 1.64 2.625(3) 167.7 6_657
O16 H16O N42 0.99 1.62 2.607(3) 173.5 2_664

loop_
_geom_torsion_atom_site_label_1
_geom_torsion_atom_site_label_2
_geom_torsion_atom_site_label_3
_geom_torsion_atom_site_label_4
_geom_torsion
C6 C1 C2 C3 0.3(4)
C7 C1 C2 C3 177.6(3)
C1 C2 C3 C4 0.4(4)
C1 C2 C3 C8 -179.6(3)
C2 C3 C4 C5 -1.1(4)
C8 C3 C4 C5 178.9(3)
C3 C4 C5 C6 1.0(5)
C3 C4 C5 C9 -177.0(3)
C4 C5 C6 C1 -0.3(5)
C9 C5 C6 C1 177.8(3)
C2 C1 C6 C5 -0.3(4)
C7 C1 C6 C5 -177.8(3)
C6 C1 C7 O1 -2.0(4)
C2 C1 C7 O1 -179.4(3)
C6 C1 C7 O2 176.6(2)
C2 C1 C7 O2 -0.7(4)
C2 C3 C8 O4 -169.2(3)
C4 C3 C8 O4 10.8(4)
C2 C3 C8 O3 11.0(4)
C4 C3 C8 O3 -169.0(3)
C6 C5 C9 O6 -7.8(5)
C4 C5 C9 O6 170.3(3)
C6 C5 C9 O5 171.9(3)
C4 C5 C9 O5 -10.1(5)
C16 C11 C12 C13 -0.2(4)
C17 C11 C12 C13 -179.8(3)
C11 C12 C13 C14 -0.6(4)
C11 C12 C13 C18 176.3(3)
C12 C13 C14 C15 1.1(4)
C18 C13 C14 C15 -175.6(3)
C13 C14 C15 C16 -0.8(4)
C13 C14 C15 C19 -177.9(3)
C14 C15 C16 C11 0.0(4)
C19 C15 C16 C11 177.0(3)
C12 C11 C16 C15 0.5(4)
C17 C11 C16 C15 -179.9(3)
C12 C11 C17 O11 -178.3(3)
C16 C11 C17 O11 2.1(4)
C12 C11 C17 O12 2.8(4)
C16 C11 C17 O12 -176.8(2)
C12 C13 C18 O13 -8.5(4)
C14 C13 C18 O13 168.3(3)
C12 C13 C18 O14 173.2(3)
C14 C13 C18 O14 -10.0(4)
C16 C15 C19 O15 -159.2(3)
C14 C15 C19 O15 17.8(4)
C16 C15 C19 O16 19.0(4)
C14 C15 C19 O16 -164.0(2)
C25 N21 C21 C22 -0.3(4)
N21 C21 C22 C23 0.1(5)
C21 C22 C23 C24 0.1(4)
C21 C22 C23 C26 -177.4(3)
C22 C23 C24 C25 -0.1(4)
C26 C23 C24 C25 177.4(3)
C21 N21 C25 C24 0.3(4)
C23 C24 C25 N21 -0.1(4)
C22 C23 C26 C27 72.2(4)
C24 C23 C26 C27 -105.1(3)
C23 C26 C27 C28 177.4(3)
C26 C27 C28 C32 -79.3(4)
C26 C27 C28 C29 100.3(3)
C32 C28 C29 C30 -0.5(4)
C27 C28 C29 C30 179.9(3)
C31 N22 C30 C29 1.2(4)
C28 C29 C30 N22 -0.8(5)
C30 N22 C31 C32 -0.2(4)
N22 C31 C32 C28 -1.1(5)
C29 C28 C32 C31 1.4(4)
C27 C28 C32 C31 -179.0(3)
C45 N41 C41 C42 -0.8(4)
N41 C41 C42 C43 -0.1(5)
C41 C42 C43 C44 1.1(4)
C41 C42 C43 C46 -178.9(3)
C42 C43 C44 C45 -1.1(4)
C46 C43 C44 C45 178.8(3)
C41 N41 C45 C44 0.8(4)
C43 C44 C45 N41 0.2(5)
C42 C43 C46 C47 -67.9(4)
C44 C43 C46 C47 112.2(3)
C43 C46 C47 C48 173.2(3)
C46 C47 C48 C49 -104.2(3)
C46 C47 C48 C52 74.7(4)
C52 C48 C49 C50 0.9(4)
C47 C48 C49 C50 179.9(3)
C51 N42 C50 C49 -0.8(4)
C48 C49 C50 N42 0.3(4)
C50 N42 C51 C52 0.1(4)
N42 C51 C52 C48 1.2(4)
C49 C48 C52 C51 -1.6(4)
C47 C48 C52 C51 179.4(3)
C65 N61 C61 C62 -0.5(4)
N61 C61 C62 C63 0.0(5)
C61 C62 C63 C64 0.4(4)
C61 C62 C63 C66 -178.2(3)
C62 C63 C64 C65 -0.4(4)
C66 C63 C64 C65 178.3(3)
C61 N61 C65 C64 0.5(4)
C63 C64 C65 N61 -0.1(4)
C62 C63 C66 C67 58.9(4)
C64 C63 C66 C67 -119.7(3)
C63 C66 C67 C68 -178.2(3)
C66 C67 C68 C72 -101.9(3)
C66 C67 C68 C69 77.7(4)
C72 C68 C69 C70 -0.6(4)
C67 C68 C69 C70 179.7(3)
C71 N62 C70 C69 1.1(4)
C68 C69 C70 N62 -0.2(5)
C70 N62 C71 C72 -1.2(4)
C69 C68 C72 C71 0.5(4)
C67 C68 C72 C71 -179.9(3)
N62 C71 C72 C68 0.4(4)
